data_4128300
loop_
_publ_author_name
'Belligund, Kavita'
'Mathew, Thomas'
'Hunt, Jonathan R.'
'Nirmalchandar, Archith'
'Haiges, Ralf'
'Dawlaty, Jahan'
'Prakash, G. K. Surya'

_publ_section_title
;
 Photochemistry of 2-Nitroarenes: 2-Nitrophenyl-\a-trifluoromethyl
 Carbinols as Synthons for Fluoroorganics.
;
_journal_issue 40
_journal_name_full 'Journal of the American Chemical Society'
_journal_page_first 15921
_journal_page_last 15931
_journal_paper_doi 10.1021/jacs.9b07241
_journal_volume 141
_journal_year 2019
_chemical_formula_moiety 'C16 H10 Br2 F6 N2 O6, 4(C2 H6 O S)'
_chemical_formula_sum 'C12 H17 Br F3 N O5 S2'
_chemical_formula_weight 456.29
_chemical_name_common Kavita062518
_space_group_crystal_system triclinic
_space_group_IT_number 2
_space_group_name_Hall '-P 1'
_space_group_name_H-M_alt 'P -1'
_symmetry_space_group_name_Hall '-P 1'
_symmetry_space_group_name_H-M 'P -1'
_atom_sites_solution_hydrogens mixed
_cell_angle_alpha 112.364(4)
_cell_angle_beta 98.218(4)
_cell_angle_gamma 101.891(4)
_cell_formula_units_Z 2
_cell_length_a 9.414(3)
_cell_length_b 9.426(3)
_cell_length_c 11.441(4)
_cell_measurement_reflns_used 9921
_cell_measurement_temperature 100.(2)
_cell_measurement_theta_max 30.5438
_cell_measurement_theta_min 2.2800
_cell_volume 890.8(5)
_computing_cell_refinement 'APEX3 v2018.1-0 (Bruker AXS, 2018)'
_computing_data_collection 'Bruker Instrument Service v2012.12.0.3 (Bruker AXS, 2012)'
_computing_data_reduction 'SAINT V8.38A (Bruker AXS, 2013)'
_computing_molecular_graphics 'shelXle (C.B. Huebschle, rev 882)'
_computing_publication_material 'SHELXTL XL 2017/1 (Bruker AXS, 2017)'
_computing_structure_refinement 'SHELXTL XL 2017/1 (Bruker AXS, 2017)'
_computing_structure_solution 'SHELXTL XT 2014/5 (Bruker AXS, 2014)'
_diffrn_ambient_temperature 100.(2)
_diffrn_detector_area_resol_mean 8.3333
_diffrn_measured_fraction_theta_full 0.980
_diffrn_measured_fraction_theta_max 0.980
_diffrn_measurement_device_type 'Bruker APEX II CCD'
_diffrn_measurement_method 'omega- and phi-scans'
_diffrn_radiation_monochromator 'TRIUMPH curved-crystal'
_diffrn_radiation_type 'MoK\a '
_diffrn_radiation_wavelength 0.71073
_diffrn_reflns_av_R_equivalents 0.0258
_diffrn_reflns_av_unetI/netI 0.0212
_diffrn_reflns_limit_h_max 13
_diffrn_reflns_limit_h_min -13
_diffrn_reflns_limit_k_max 13
_diffrn_reflns_limit_k_min -13
_diffrn_reflns_limit_l_max 16
_diffrn_reflns_limit_l_min -16
_diffrn_reflns_number 19993
_diffrn_reflns_theta_full 30.57
_diffrn_reflns_theta_max 30.57
_diffrn_reflns_theta_min 1.99
_diffrn_source 'fine-focus tube'
_exptl_absorpt_coefficient_mu 2.593
_exptl_absorpt_correction_T_max 0.7461
_exptl_absorpt_correction_T_min 0.6318
_exptl_absorpt_correction_type multi-scan
_exptl_absorpt_process_details 'SADABS 2016/2 (Bruker AXS, 2016)'
_exptl_crystal_colour 'clear colourless'
_exptl_crystal_density_diffrn 1.701
_exptl_crystal_density_method 'not measured'
_exptl_crystal_description prism
_exptl_crystal_F_000 460
_exptl_crystal_size_max 0.350
_exptl_crystal_size_mid 0.280
_exptl_crystal_size_min 0.190
_refine_diff_density_max 0.507
_refine_diff_density_min -0.508
_refine_ls_extinction_method none
_refine_ls_goodness_of_fit_ref 1.063
_refine_ls_hydrogen_treatment mixed
_refine_ls_matrix_type full
_refine_ls_number_parameters 248
_refine_ls_number_reflns 5356
_refine_ls_number_restraints 0
_refine_ls_restrained_S_all 1.063
_refine_ls_R_factor_all 0.0278
_refine_ls_R_factor_gt 0.0227
_refine_ls_shift/su_max 0.001
_refine_ls_shift/su_mean 0.000
_refine_ls_structure_factor_coef Fsqd
_refine_ls_weighting_details 'w=1/[\s^2^(Fo^2^)+(0.0186P)^2^+0.5577P] where P=(Fo^2^+2Fc^2^)/3'
_refine_ls_weighting_scheme calc
_refine_ls_wR_factor_gt 0.0519
_refine_ls_wR_factor_ref 0.0542
_reflns_number_gt 4825
_reflns_number_total 5356
_reflns_threshold_expression 'I > 2\s(I)'
_cod_data_source_file ja9b07241_si_007.cif
_cod_data_source_block Kavita062518
_cod_database_code 4128300

loop_
_space_group_symop_operation_xyz
'x, y, z'
'-x, -y, -z'

loop_
_atom_site_type_symbol
_atom_site_label
_atom_site_fract_x
_atom_site_fract_y
_atom_site_fract_z
_atom_site_U_iso_or_equiv
_atom_site_adp_type
_atom_site_calc_flag
_atom_site_refinement_flags_adp
_atom_site_refinement_flags_occupancy
_atom_site_refinement_flags_posn
_atom_site_occupancy
_atom_site_disorder_assembly
_atom_site_disorder_group
C C1 0.37680(13) 0.43844(15) 0.59393(12) 0.0122(2) Uani d . . . 1.0 . .
C C2 0.24927(14) 0.31536(15) 0.51364(12) 0.0144(2) Uani d . . . 1.0 . .
H H2 0.21719 0.295552 0.424861 0.017 Uiso calc U . R 1.0 . .
C C3 0.16931(14) 0.22177(15) 0.56431(12) 0.0151(2) Uani d . . . 1.0 . .
H H3 0.080878 0.138265 0.511381 0.018 Uiso calc U . R 1.0 . .
C C4 0.22083(14) 0.25232(15) 0.69370(12) 0.0143(2) Uani d . . . 1.0 . .
C C5 0.34603(14) 0.37767(15) 0.77532(12) 0.0139(2) Uani d . . . 1.0 . .
H H5 0.376861 0.397539 0.864245 0.017 Uiso calc U . R 1.0 . .
C C6 0.42667(13) 0.47472(14) 0.72579(11) 0.0121(2) Uani d . . . 1.0 . .
C C7 0.56352(14) 0.61283(15) 0.81948(12) 0.0129(2) Uani d . . . 1.0 . .
C C8 0.51039(15) 0.75592(16) 0.90065(13) 0.0177(2) Uani d . . . 1.0 . .
N N1 0.45086(12) 0.52826(12) 0.53001(10) 0.01210(19) Uani d . . . 1.0 . .
O O1 0.40921(11) 0.64394(11) 0.52074(9) 0.01746(18) Uani d . . . 1.0 . .
O O2 0.65158(11) 0.65940(12) 0.74552(9) 0.01615(18) Uani d . . . 1.0 . .
H H2A 0.729(2) 0.718(2) 0.7904(19) 0.024 Uiso d U . . 1.0 . .
O O3 0.63994(11) 0.57476(12) 0.91152(9) 0.01610(18) Uani d . . . 1.0 . .
H H3A 0.668(2) 0.496(2) 0.8700(19) 0.024 Uiso d U . . 1.0 . .
F F1 0.42226(10) 0.79660(10) 0.82348(9) 0.02349(18) Uani d . . . 1.0 . .
F F2 0.62662(10) 0.88450(10) 0.97369(8) 0.02462(18) Uani d . . . 1.0 . .
F F3 0.43180(11) 0.72414(11) 0.98136(8) 0.02618(19) Uani d . . . 1.0 . .
Br Br1 0.11978(2) 0.11262(2) 0.75805(2) 0.01982(4) Uani d . . . 1.0 . .
S S1 0.63696(4) 0.17830(4) 0.67778(4) 0.02175(7) Uani d . . . 1.0 . .
C C9 0.6481(2) 0.01866(19) 0.72362(18) 0.0327(4) Uani d . . . 1.0 . .
H H9A 0.591138 -0.083813 0.650867 0.049 Uiso calc U . R 1.0 . .
H H9B 0.606173 0.032263 0.799526 0.049 Uiso calc U . R 1.0 . .
H H9C 0.753024 0.020081 0.745566 0.049 Uiso calc U . R 1.0 . .
C C10 0.74114(18) 0.1346(2) 0.55664(15) 0.0264(3) Uani d . . . 1.0 . .
H H10A 0.689057 0.029142 0.485452 0.04 Uiso calc U . R 1.0 . .
H H10B 0.840934 0.134417 0.595299 0.04 Uiso calc U . R 1.0 . .
H H10C 0.75076 0.216073 0.522531 0.04 Uiso calc U . R 1.0 . .
O O4 0.73730(12) 0.32907(12) 0.79100(11) 0.0251(2) Uani d . . . 1.0 . .
S S2 0.06785(4) 0.78759(4) 0.84587(4) 0.02362(8) Uani d . . . 1.0 . .
C C11 0.0331(6) 0.6657(13) 0.9414(8) 0.0316(15) Uani d . P . 0.456(16) A 1
H H11A 0.011522 0.730415 1.023222 0.047 Uiso calc U P R 0.456(16) A 1
H H11B 0.122178 0.632212 0.960637 0.047 Uiso calc U P R 0.456(16) A 1
H H11C -0.052451 0.570959 0.890257 0.047 Uiso calc U P R 0.456(16) A 1
C C12 0.0621(10) 0.6305(12) 0.7026(6) 0.0346(15) Uani d . P . 0.456(16) A 1
H H12A -0.036282 0.551246 0.671432 0.052 Uiso calc U P R 0.456(16) A 1
H H12B 0.140004 0.580597 0.718122 0.052 Uiso calc U P R 0.456(16) A 1
H H12C 0.079142 0.670511 0.636762 0.052 Uiso calc U P R 0.456(16) A 1
C C11A 0.0554(6) 0.7462(13) 0.9764(6) 0.0351(14) Uani d . P . 0.544(16) A 2
H H11D 0.066317 0.845153 1.052861 0.053 Uiso calc U P R 0.544(16) A 2
H H11E 0.135051 0.698911 0.993486 0.053 Uiso calc U P R 0.544(16) A 2
H H11F -0.04224 0.670464 0.958299 0.053 Uiso calc U P R 0.544(16) A 2
C C12A 0.0248(8) 0.5872(8) 0.7174(7) 0.0364(13) Uani d . P . 0.544(16) A 2
H H12D -0.070746 0.521851 0.717338 0.055 Uiso calc U P R 0.544(16) A 2
H H12E 0.104352 0.538909 0.732491 0.055 Uiso calc U P R 0.544(16) A 2
H H12F 0.017721 0.592603 0.632964 0.055 Uiso calc U P R 0.544(16) A 2
O O5 -0.06894(12) 0.84287(13) 0.82096(12) 0.0266(2) Uani d . . . 1.0 . .

loop_
_atom_site_aniso_label
_atom_site_aniso_U_11
_atom_site_aniso_U_22
_atom_site_aniso_U_33
_atom_site_aniso_U_12
_atom_site_aniso_U_13
_atom_site_aniso_U_23
C1 0.0129(5) 0.0124(5) 0.0126(5) 0.0039(4) 0.0046(4) 0.0061(4)
C2 0.0153(6) 0.0150(6) 0.0114(5) 0.0034(4) 0.0017(4) 0.0050(4)
C3 0.0136(5) 0.0143(6) 0.0139(5) 0.0011(4) 0.0018(4) 0.0044(4)
C4 0.0149(5) 0.0143(6) 0.0154(5) 0.0031(4) 0.0056(4) 0.0080(4)
C5 0.0149(5) 0.0153(6) 0.0114(5) 0.0037(4) 0.0036(4) 0.0059(4)
C6 0.0123(5) 0.0120(5) 0.0113(5) 0.0037(4) 0.0026(4) 0.0040(4)
C7 0.0136(5) 0.0130(5) 0.0112(5) 0.0026(4) 0.0028(4) 0.0049(4)
C8 0.0183(6) 0.0151(6) 0.0163(6) 0.0025(5) 0.0037(5) 0.0045(5)
N1 0.0136(5) 0.0130(5) 0.0103(4) 0.0040(4) 0.0028(4) 0.0055(4)
O1 0.0220(5) 0.0157(4) 0.0205(4) 0.0096(4) 0.0074(4) 0.0108(4)
O2 0.0126(4) 0.0191(5) 0.0126(4) -0.0021(3) 0.0025(3) 0.0059(3)
O3 0.0184(4) 0.0169(4) 0.0118(4) 0.0053(4) 0.0001(3) 0.0058(3)
F1 0.0233(4) 0.0199(4) 0.0265(4) 0.0098(3) 0.0026(3) 0.0083(3)
F2 0.0249(4) 0.0144(4) 0.0225(4) 0.0004(3) 0.0000(3) -0.0001(3)
F3 0.0331(5) 0.0241(4) 0.0225(4) 0.0094(4) 0.0171(4) 0.0068(3)
Br1 0.01991(7) 0.01960(7) 0.01839(7) -0.00174(5) 0.00375(5) 0.01048(5)
S1 0.01942(16) 0.01574(15) 0.02706(17) 0.00593(12) 0.00468(13) 0.00578(13)
C9 0.0431(10) 0.0186(7) 0.0404(9) 0.0081(7) 0.0158(8) 0.0150(7)
C10 0.0286(8) 0.0280(8) 0.0272(7) 0.0153(6) 0.0083(6) 0.0122(6)
O4 0.0276(5) 0.0158(5) 0.0258(5) 0.0065(4) 0.0016(4) 0.0040(4)
S2 0.01390(15) 0.02120(17) 0.03176(18) 0.00210(12) 0.00468(13) 0.00883(14)
C11 0.028(2) 0.042(4) 0.030(3) 0.009(2) 0.0060(17) 0.022(3)
C12 0.039(3) 0.036(4) 0.029(2) 0.018(3) 0.008(2) 0.010(2)
C11A 0.0299(19) 0.053(4) 0.027(2) 0.015(2) 0.0030(15) 0.021(2)
C12A 0.043(3) 0.024(2) 0.036(2) 0.014(2) 0.0070(19) 0.0045(17)
O5 0.0150(5) 0.0214(5) 0.0385(6) 0.0031(4) 0.0038(4) 0.0097(5)

loop_
_atom_type_symbol
_atom_type_description
_atom_type_scat_dispersion_real
_atom_type_scat_dispersion_imag
_atom_type_scat_source
C C 0.0033 0.0016 'International Tables Vol C Tables 4.2.6.8 and 6.1.1.4'
N N 0.0061 0.0033 'International Tables Vol C Tables 4.2.6.8 and 6.1.1.4'
O O 0.0106 0.0060 'International Tables Vol C Tables 4.2.6.8 and 6.1.1.4'
F F 0.0171 0.0103 'International Tables Vol C Tables 4.2.6.8 and 6.1.1.4'
Br Br -0.2901 2.4595 'International Tables Vol C Tables 4.2.6.8 and 6.1.1.4'
S S 0.1246 0.1234 'International Tables Vol C Tables 4.2.6.8 and 6.1.1.4'
H H 0.0000 0.0000 'International Tables Vol C Tables 4.2.6.8 and 6.1.1.4'

loop_
_geom_angle_atom_site_label_1
_geom_angle_atom_site_label_2
_geom_angle_atom_site_label_3
_geom_angle_site_symmetry_1
_geom_angle_site_symmetry_3
_geom_angle
C2 C1 C6 . . 122.51(11)
C2 C1 N1 . . 114.35(11)
C6 C1 N1 . . 123.13(11)
C3 C2 C1 . . 119.38(11)
C3 C2 H2 . . 120.3
C1 C2 H2 . . 120.3
C2 C3 C4 . . 118.75(12)
C2 C3 H3 . . 120.6
C4 C3 H3 . . 120.6
C3 C4 C5 . . 122.14(11)
C3 C4 Br1 . . 118.32(10)
C5 C4 Br1 . . 119.50(9)
C4 C5 C6 . . 119.65(11)
C4 C5 H5 . . 120.2
C6 C5 H5 . . 120.2
C1 C6 C5 . . 117.51(11)
C1 C6 C7 . . 124.48(11)
C5 C6 C7 . . 118.01(11)
O2 C7 O3 . . 113.99(11)
O2 C7 C6 . . 108.10(10)
O3 C7 C6 . . 112.35(10)
O2 C7 C8 . . 108.60(10)
O3 C7 C8 . . 104.46(10)
C6 C7 C8 . . 109.16(10)
F2 C8 F1 . . 107.48(11)
F2 C8 F3 . . 107.35(11)
F1 C8 F3 . . 107.07(11)
F2 C8 C7 . . 111.04(11)
F1 C8 C7 . . 111.15(11)
F3 C8 C7 . . 112.49(11)
O1 N1 N1 . 2_666 122.12(13)
O1 N1 C1 . . 120.92(10)
N1 N1 C1 2_666 . 116.48(12)
C7 O2 H2A . . 109.8(14)
C7 O3 H3A . . 106.6(13)
O4 S1 C10 . . 105.14(8)
O4 S1 C9 . . 105.66(8)
C10 S1 C9 . . 98.21(8)
S1 C9 H9A . . 109.5
S1 C9 H9B . . 109.5
H9A C9 H9B . . 109.5
S1 C9 H9C . . 109.5
H9A C9 H9C . . 109.5
H9B C9 H9C . . 109.5
S1 C10 H10A . . 109.5
S1 C10 H10B . . 109.5
H10A C10 H10B . . 109.5
S1 C10 H10C . . 109.5
H10A C10 H10C . . 109.5
H10B C10 H10C . . 109.5
O5 S2 C11A . . 104.39(17)
O5 S2 C12 . . 106.9(2)
O5 S2 C12A . . 104.8(2)
C11A S2 C12A . . 100.7(2)
O5 S2 C11 . . 108.70(18)
C12 S2 C11 . . 96.3(3)
S2 C11 H11A . . 109.5
S2 C11 H11B . . 109.5
H11A C11 H11B . . 109.5
S2 C11 H11C . . 109.5
H11A C11 H11C . . 109.5
H11B C11 H11C . . 109.5
S2 C12 H12A . . 109.5
S2 C12 H12B . . 109.5
H12A C12 H12B . . 109.5
S2 C12 H12C . . 109.5
H12A C12 H12C . . 109.5
H12B C12 H12C . . 109.5
S2 C11A H11D . . 109.5
S2 C11A H11E . . 109.5
H11D C11A H11E . . 109.5
S2 C11A H11F . . 109.5
H11D C11A H11F . . 109.5
H11E C11A H11F . . 109.5
S2 C12A H12D . . 109.5
S2 C12A H12E . . 109.5
H12D C12A H12E . . 109.5
S2 C12A H12F . . 109.5
H12D C12A H12F . . 109.5
H12E C12A H12F . . 109.5

loop_
_geom_bond_atom_site_label_1
_geom_bond_atom_site_label_2
_geom_bond_site_symmetry_2
_geom_bond_distance
C1 C2 . 1.3895(17)
C1 C6 . 1.3972(17)
C1 N1 . 1.4531(16)
C2 C3 . 1.3861(18)
C2 H2 . 0.95
C3 C4 . 1.3864(18)
C3 H3 . 0.95
C4 C5 . 1.3889(18)
C4 Br1 . 1.8982(13)
C5 C6 . 1.4020(17)
C5 H5 . 0.95
C6 C7 . 1.5348(17)
C7 O2 . 1.3890(15)
C7 O3 . 1.3901(15)
C7 C8 . 1.5458(18)
C8 F2 . 1.3364(15)
C8 F1 . 1.3395(16)
C8 F3 . 1.3432(16)
N1 O1 . 1.2674(14)
N1 N1 2_666 1.311(2)
O2 H2A . 0.78(2)
O3 H3A . 0.84(2)
S1 O4 . 1.5120(11)
S1 C10 . 1.7813(16)
S1 C9 . 1.7888(17)
C9 H9A . 0.98
C9 H9B . 0.98
C9 H9C . 0.98
C10 H10A . 0.98
C10 H10B . 0.98
C10 H10C . 0.98
S2 O5 . 1.5152(12)
S2 C11A . 1.694(4)
S2 C12 . 1.725(7)
S2 C12A . 1.815(6)
S2 C11 . 1.877(6)
C11 H11A . 0.98
C11 H11B . 0.98
C11 H11C . 0.98
C12 H12A . 0.98
C12 H12B . 0.98
C12 H12C . 0.98
C11A H11D . 0.98
C11A H11E . 0.98
C11A H11F . 0.98
C12A H12D . 0.98
C12A H12E . 0.98
C12A H12F . 0.98

loop_
_geom_torsion_atom_site_label_1
_geom_torsion_atom_site_label_2
_geom_torsion_atom_site_label_3
_geom_torsion_atom_site_label_4
_geom_torsion_site_symmetry_4
_geom_torsion
C6 C1 C2 C3 . -1.49(19)
N1 C1 C2 C3 . -179.89(11)
C1 C2 C3 C4 . -1.10(19)
C2 C3 C4 C5 . 2.8(2)
C2 C3 C4 Br1 . -174.98(10)
C3 C4 C5 C6 . -1.88(19)
Br1 C4 C5 C6 . 175.86(9)
C2 C1 C6 C5 . 2.38(18)
N1 C1 C6 C5 . -179.37(11)
C2 C1 C6 C7 . -177.81(12)
N1 C1 C6 C7 . 0.44(19)
C4 C5 C6 C1 . -0.69(18)
C4 C5 C6 C7 . 179.48(11)
C1 C6 C7 O2 . -18.33(16)
C5 C6 C7 O2 . 161.48(11)
C1 C6 C7 O3 . -144.98(12)
C5 C6 C7 O3 . 34.83(15)
C1 C6 C7 C8 . 99.63(14)
C5 C6 C7 C8 . -80.56(14)
O2 C7 C8 F2 . -55.81(14)
O3 C7 C8 F2 . 66.18(13)
C6 C7 C8 F2 . -173.46(10)
O2 C7 C8 F1 . 63.79(13)
O3 C7 C8 F1 . -174.22(10)
C6 C7 C8 F1 . -53.86(13)
O2 C7 C8 F3 . -176.15(10)
O3 C7 C8 F3 . -54.16(14)
C6 C7 C8 F3 . 66.20(14)
C2 C1 N1 O1 . 85.13(14)
C6 C1 N1 O1 . -93.26(15)
C2 C1 N1 N1 2_666 -87.05(16)
C6 C1 N1 N1 2_666 94.57(16)
